data_7102281
loop_
_publ_author_name
'Omelyanyuk, Nadezhda A'
'Goryunkov, Alexey A'
'Tamm, Nadezhda B'
'Avdoshenko, Stanislav M'
'Ioffe, Ilya N'
'Sidorov, Lev N'
'Kemnitz, Erhard'
'Troyanov, Sergey I'

_publ_section_title
;
 New trifluoromethylated derivatives of [60]fullerene, C60(CF3)n with n
 = 12 and 14.
;
_journal_issue 45
_journal_name_full 'Chemical communications (Cambridge, England)'
_journal_page_first 4794
_journal_page_last 4796
_journal_paper_doi 10.1039/b709684d
_journal_year 2007
_chemical_formula_sum 'C74 F42'
_chemical_formula_weight 1686.74
_chemical_name_systematic
;
?
;
_space_group_IT_number 1
_symmetry_cell_setting triclinic
_symmetry_space_group_name_Hall 'P 1'
_symmetry_space_group_name_H-M 'P 1'
_atom_sites_solution_hydrogens none
_atom_sites_solution_primary direct
_atom_sites_solution_secondary difmap
_audit_creation_method SHELXL-97
_cell_angle_alpha 69.8720(10)
_cell_angle_beta 70.1330(10)
_cell_angle_gamma 76.8920(10)
_cell_formula_units_Z 1
_cell_length_a 11.1180(3)
_cell_length_b 11.1525(3)
_cell_length_c 12.2892(3)
_cell_measurement_reflns_used 13001
_cell_measurement_temperature 100(2)
_cell_measurement_theta_max 30
_cell_measurement_theta_min 5
_cell_volume 1335.12(6)
_computing_structure_refinement 'SHELXL-97 (Sheldrick, 1997)'
_computing_structure_solution 'SHELXS-97 (Sheldrick, 1990)'
_diffrn_ambient_temperature 100(2)
_diffrn_measured_fraction_theta_full 0.829
_diffrn_measured_fraction_theta_max 0.829
_diffrn_measurement_device_type MAR225
_diffrn_radiation_monochromator Cu(113)
_diffrn_radiation_source 'BL14.1 at the PSF, BESSY, Berlin, Germany'
_diffrn_radiation_type synchrotron
_diffrn_radiation_wavelength 0.90500
_diffrn_reflns_av_R_equivalents 0.0292
_diffrn_reflns_av_sigmaI/netI 0.0351
_diffrn_reflns_limit_h_max 13
_diffrn_reflns_limit_h_min -13
_diffrn_reflns_limit_k_max 13
_diffrn_reflns_limit_k_min -13
_diffrn_reflns_limit_l_max 15
_diffrn_reflns_limit_l_min -15
_diffrn_reflns_number 14005
_diffrn_reflns_theta_full 33.96
_diffrn_reflns_theta_max 33.96
_diffrn_reflns_theta_min 5.30
_exptl_absorpt_coefficient_mu 0.226
_exptl_absorpt_correction_type none
_exptl_crystal_colour yellow
_exptl_crystal_density_diffrn 2.098
_exptl_crystal_density_method 'not measured'
_exptl_crystal_description plate
_exptl_crystal_F_000 822
_exptl_crystal_size_max 0.10
_exptl_crystal_size_mid 0.05
_exptl_crystal_size_min 0.01
_refine_diff_density_max 0.608
_refine_diff_density_min -0.363
_refine_diff_density_rms 0.081
_refine_ls_abs_structure_details 'Flack H D (1983), Acta Cryst. A39, 876-881'
_refine_ls_abs_structure_Flack 0.0(4)
_refine_ls_extinction_method none
_refine_ls_goodness_of_fit_ref 1.067
_refine_ls_matrix_type full
_refine_ls_number_parameters 1045
_refine_ls_number_reflns 8341
_refine_ls_number_restraints 3
_refine_ls_restrained_S_all 1.067
_refine_ls_R_factor_all 0.0735
_refine_ls_R_factor_gt 0.0720
_refine_ls_shift/su_max 0.005
_refine_ls_shift/su_mean 0.001
_refine_ls_structure_factor_coef Fsqd
_refine_ls_weighting_details 'calc w=1/[\s^2^(Fo^2^)+(0.1800P)^2^+0.1400P] where P=(Fo^2^+2Fc^2^)/3'
_refine_ls_weighting_scheme calc
_refine_ls_wR_factor_gt 0.1806
_refine_ls_wR_factor_ref 0.1871
_reflns_number_gt 8015
_reflns_number_total 8341
_reflns_threshold_expression >2sigma(I)
_cod_data_source_file b709684d.txt
_cod_data_source_block on7p4m
_cod_depositor_comments
;
The following automatic conversions were performed:
'_symmetry_cell_setting' value 'Triclinic' changed to 'triclinic'
according to '/home/saulius/struct/CIF-dictionaries/cif_core.dic'
dictionary named 'cif_core.dic' version 2.4.1 from 2010-06-29.

Automatic conversion script
Id: cif_fix_enum 1527 2010-12-29 10:47:43Z saulius 
;
_cod_original_sg_symbol_H-M P1
_cod_database_code 7102281

loop_
_symmetry_equiv_pos_as_xyz
'x, y, z'

loop_
_atom_site_label
_atom_site_type_symbol
_atom_site_fract_x
_atom_site_fract_y
_atom_site_fract_z
_atom_site_U_iso_or_equiv
_atom_site_adp_type
_atom_site_occupancy
_atom_site_symmetry_multiplicity
_atom_site_calc_flag
C1 C 0.7244(4) 0.2457(5) 0.2180(5) 0.0406(10) Uani 1 1 d
C2 C 0.6335(4) 0.3721(5) 0.2033(4) 0.0331(9) Uani 1 1 d
C3 C 0.6922(4) 0.4744(4) 0.2175(4) 0.0349(9) Uani 1 1 d
C4 C 0.7822(4) 0.3891(4) 0.2930(4) 0.0320(9) Uani 1 1 d
C5 C 0.7979(4) 0.2650(4) 0.2930(4) 0.0333(10) Uani 1 1 d
C6 C 0.8532(4) 0.1518(4) 0.3834(4) 0.0348(9) Uani 1 1 d
C7 C 0.7678(4) 0.0418(4) 0.4402(4) 0.0373(10) Uani 1 1 d
C8 C 0.6912(4) 0.0108(5) 0.3745(4) 0.0368(10) Uani 1 1 d
C9 C 0.6495(4) 0.1335(4) 0.2849(4) 0.0312(9) Uani 1 1 d
C10 C 0.5203(4) 0.1445(4) 0.3025(4) 0.0321(9) Uani 1 1 d
C11 C 0.4399(4) 0.2636(5) 0.2498(4) 0.0387(10) Uani 1 1 d
C12 C 0.5086(4) 0.3819(4) 0.2127(4) 0.0357(9) Uani 1 1 d
C13 C 0.4101(4) 0.4950(4) 0.2443(4) 0.0362(10) Uani 1 1 d
C14 C 0.4618(4) 0.5651(4) 0.3002(4) 0.0327(9) Uani 1 1 d
C15 C 0.5890(4) 0.5512(4) 0.2914(4) 0.0334(9) Uani 1 1 d
C16 C 0.6074(4) 0.5811(5) 0.3911(4) 0.0354(9) Uani 1 1 d
C17 C 0.7066(4) 0.5178(4) 0.4404(4) 0.0314(9) Uani 1 1 d
C18 C 0.8216(4) 0.4305(4) 0.3815(4) 0.0321(8) Uani 1 1 d
C19 C 0.8282(4) 0.3165(5) 0.4930(4) 0.0353(9) Uani 1 1 d
C20 C 0.8395(4) 0.1916(4) 0.4936(4) 0.0324(9) Uani 1 1 d
C21 C 0.7807(4) 0.0967(4) 0.6016(4) 0.0333(9) Uani 1 1 d
C22 C 0.7382(4) 0.0077(4) 0.5612(4) 0.0354(9) Uani 1 1 d
C23 C 0.6362(4) -0.0782(4) 0.6521(4) 0.0327(9) Uani 1 1 d
C24 C 0.5349(4) -0.0661(4) 0.5877(4) 0.0344(9) Uani 1 1 d
C25 C 0.5616(4) -0.0275(4) 0.4649(4) 0.0312(9) Uani 1 1 d
C26 C 0.4607(4) 0.0461(4) 0.4130(4) 0.0341(9) Uani 1 1 d
C27 C 0.3405(4) 0.0721(5) 0.4849(4) 0.0322(9) Uani 1 1 d
C28 C 0.2664(4) 0.2025(5) 0.4500(4) 0.0359(10) Uani 1 1 d
C29 C 0.3173(4) 0.2942(5) 0.3449(4) 0.0336(9) Uani 1 1 d
C30 C 0.3027(4) 0.4237(4) 0.3432(4) 0.0350(9) Uani 1 1 d
C31 C 0.2373(4) 0.4523(4) 0.4521(4) 0.0343(9) Uani 1 1 d
C32 C 0.2787(4) 0.5429(4) 0.4902(4) 0.0330(9) Uani 1 1 d
C33 C 0.3817(4) 0.6252(4) 0.4031(4) 0.0349(9) Uani 1 1 d
C34 C 0.4812(4) 0.6147(4) 0.4667(4) 0.0321(9) Uani 1 1 d
C35 C 0.4572(4) 0.5757(4) 0.5904(4) 0.0350(9) Uani 1 1 d
C36 C 0.5564(4) 0.5026(4) 0.6425(4) 0.0351(9) Uani 1 1 d
C37 C 0.6824(4) 0.4742(4) 0.5683(4) 0.0371(10) Uani 1 1 d
C38 C 0.7559(4) 0.3525(4) 0.5998(4) 0.0332(9) Uani 1 1 d
C39 C 0.7017(4) 0.2583(5) 0.7049(4) 0.0345(9) Uani 1 1 d
C40 C 0.7199(4) 0.1270(4) 0.7059(4) 0.0322(8) Uani 1 1 d
C41 C 0.6126(4) 0.0547(4) 0.8072(4) 0.0312(9) Uani 1 1 d
C42 C 0.5552(4) -0.0156(4) 0.7523(4) 0.0345(9) Uani 1 1 d
C43 C 0.4306(4) -0.0023(4) 0.7612(4) 0.0307(8) Uani 1 1 d
C44 C 0.4120(4) -0.0302(4) 0.6609(4) 0.0318(9) Uani 1 1 d
C45 C 0.3126(4) 0.0308(4) 0.6115(4) 0.0348(9) Uani 1 1 d
C46 C 0.1982(4) 0.1178(4) 0.6699(4) 0.0354(10) Uani 1 1 d
C47 C 0.1904(4) 0.2352(4) 0.5571(4) 0.0335(9) Uani 1 1 d
C48 C 0.1766(4) 0.3616(4) 0.5564(4) 0.0328(9) Uani 1 1 d
C49 C 0.1647(4) 0.3991(4) 0.6688(4) 0.0336(9) Uani 1 1 d
C50 C 0.2492(4) 0.5103(4) 0.6115(4) 0.0323(9) Uani 1 1 d
C51 C 0.3256(4) 0.5407(4) 0.6795(4) 0.0323(9) Uani 1 1 d
C52 C 0.3704(4) 0.4147(5) 0.7664(4) 0.0376(10) Uani 1 1 d
C53 C 0.5042(4) 0.4054(5) 0.7496(4) 0.0360(10) Uani 1 1 d
C54 C 0.5749(4) 0.2850(5) 0.7838(4) 0.0352(9) Uani 1 1 d
C55 C 0.5132(4) 0.1706(4) 0.8328(4) 0.0337(9) Uani 1 1 d
C56 C 0.3852(4) 0.1801(4) 0.8457(4) 0.0344(9) Uani 1 1 d
C57 C 0.3227(4) 0.0778(4) 0.8327(4) 0.0336(9) Uani 1 1 d
C58 C 0.2330(4) 0.1616(4) 0.7578(4) 0.0332(9) Uani 1 1 d
C59 C 0.2205(4) 0.2869(4) 0.7529(4) 0.0326(9) Uani 1 1 d
C60 C 0.3123(4) 0.3049(5) 0.8089(4) 0.0378(10) Uani 1 1 d
C61 C 0.8124(5) 0.2339(5) 0.0877(4) 0.0435(11) Uani 1 1 d
C62 C 0.7622(4) 0.5680(5) 0.0955(4) 0.0400(11) Uani 1 1 d
C63 C 0.9966(4) 0.1020(5) 0.3287(4) 0.0375(10) Uani 1 1 d
C64 C 0.7585(4) -0.0993(5) 0.3148(5) 0.0411(11) Uani 1 1 d
C65 C 0.4043(5) 0.2423(5) 0.1451(4) 0.0443(11) Uani 1 1 d
C66 C 0.3660(4) 0.5880(5) 0.1310(4) 0.0385(10) Uani 1 1 d
C67 C 0.9414(4) 0.4990(5) 0.3247(4) 0.0371(9) Uani 1 1 d
C68 C 0.6926(4) -0.2176(4) 0.7020(5) 0.0364(9) Uani 1 1 d
C69 C 0.3258(5) 0.7660(5) 0.3540(5) 0.0441(11) Uani 1 1 d
C70 C 0.6574(5) -0.0289(5) 0.9186(5) 0.0413(11) Uani 1 1 d
C71 C 0.0754(4) 0.0489(5) 0.7224(5) 0.0391(10) Uani 1 1 d
C72 C 0.0231(4) 0.4487(4) 0.7239(5) 0.0376(10) Uani 1 1 d
C73 C 0.2559(5) 0.6442(5) 0.7455(4) 0.0394(10) Uani 1 1 d
C74 C 0.2532(5) -0.0088(5) 0.9578(4) 0.0376(10) Uani 1 1 d
F1 F 0.8451(4) 0.1140(4) 0.0856(4) 0.0679(10) Uani 1 1 d
F2 F 0.9243(3) 0.2812(4) 0.0553(3) 0.0667(10) Uani 1 1 d
F3 F 0.7531(4) 0.2928(6) 0.0055(4) 0.0875(15) Uani 1 1 d
F4 F 0.7600(3) 0.6835(3) 0.1094(3) 0.0473(7) Uani 1 1 d
F5 F 0.8839(3) 0.5247(3) 0.0536(3) 0.0545(8) Uani 1 1 d
F6 F 0.7010(4) 0.5897(4) 0.0126(3) 0.0566(9) Uani 1 1 d
F7 F 1.0736(3) 0.1845(3) 0.3136(4) 0.0584(9) Uani 1 1 d
F8 F 1.0167(3) 0.0810(4) 0.2244(3) 0.0560(9) Uani 1 1 d
F9 F 1.0325(3) -0.0073(3) 0.4058(4) 0.0572(9) Uani 1 1 d
F10 F 0.6944(3) -0.1122(4) 0.2496(3) 0.0583(9) Uani 1 1 d
F11 F 0.7646(5) -0.2130(3) 0.3999(4) 0.0695(10) Uani 1 1 d
F12 F 0.8797(3) -0.0881(4) 0.2536(4) 0.0765(13) Uani 1 1 d
F13 F 0.5030(4) 0.2572(4) 0.0440(3) 0.0636(10) Uani 1 1 d
F14 F 0.3705(3) 0.1255(3) 0.1787(3) 0.0535(8) Uani 1 1 d
F15 F 0.3052(3) 0.3245(4) 0.1178(3) 0.0560(8) Uani 1 1 d
F16 F 0.4100(4) 0.5384(4) 0.0396(3) 0.0642(9) Uani 1 1 d
F17 F 0.2392(3) 0.6189(4) 0.1568(4) 0.0636(10) Uani 1 1 d
F18 F 0.4160(3) 0.6995(3) 0.0922(3) 0.0545(8) Uani 1 1 d
F19 F 0.9237(3) 0.6106(3) 0.2397(3) 0.0436(6) Uani 1 1 d
F20 F 1.0438(3) 0.4281(3) 0.2742(3) 0.0496(8) Uani 1 1 d
F21 F 0.9701(3) 0.5287(3) 0.4092(3) 0.0473(7) Uani 1 1 d
F22 F 0.6057(4) -0.2802(3) 0.7932(4) 0.0671(11) Uani 1 1 d
F23 F 0.7323(4) -0.2817(3) 0.6215(3) 0.0608(9) Uani 1 1 d
F24 F 0.7944(3) -0.2232(4) 0.7381(4) 0.0649(10) Uani 1 1 d
F25 F 0.4176(3) 0.8351(3) 0.2705(3) 0.0484(7) Uani 1 1 d
F26 F 0.2356(3) 0.7723(3) 0.3020(3) 0.0506(7) Uani 1 1 d
F27 F 0.2730(3) 0.8222(3) 0.4410(3) 0.0496(7) Uani 1 1 d
F28 F 0.6816(4) 0.0464(4) 0.9712(3) 0.0675(10) Uani 1 1 d
F29 F 0.7678(3) -0.0977(4) 0.8870(3) 0.0620(9) Uani 1 1 d
F30 F 0.5723(4) -0.1019(4) 1.0006(3) 0.0666(10) Uani 1 1 d
F31 F 0.0896(3) -0.0574(3) 0.8094(3) 0.0423(6) Uani 1 1 d
F32 F 0.0520(3) 0.0181(3) 0.6368(3) 0.0432(6) Uani 1 1 d
F33 F -0.0284(3) 0.1231(3) 0.7676(3) 0.0501(8) Uani 1 1 d
F34 F -0.0167(3) 0.5534(4) 0.6478(4) 0.0594(9) Uani 1 1 d
F35 F 0.0075(3) 0.4768(4) 0.8234(3) 0.0604(10) Uani 1 1 d
F36 F -0.0557(3) 0.3626(3) 0.7521(4) 0.0588(9) Uani 1 1 d
F37 F 0.3410(3) 0.6820(4) 0.7783(3) 0.0551(8) Uani 1 1 d
F38 F 0.2037(4) 0.7444(4) 0.6783(4) 0.0728(12) Uani 1 1 d
F39 F 0.1684(3) 0.5953(3) 0.8492(3) 0.0629(10) Uani 1 1 d
F40 F 0.3164(3) -0.0310(3) 1.0374(3) 0.0482(7) Uani 1 1 d
F41 F 0.2405(3) -0.1212(3) 0.9518(3) 0.0483(7) Uani 1 1 d
F42 F 0.1347(3) 0.0487(4) 0.9984(3) 0.0558(8) Uani 1 1 d

loop_
_atom_site_aniso_label
_atom_site_aniso_U_11
_atom_site_aniso_U_22
_atom_site_aniso_U_33
_atom_site_aniso_U_23
_atom_site_aniso_U_13
_atom_site_aniso_U_12
C1 0.046(2) 0.036(2) 0.044(2) -0.016(2) -0.018(2) 0.0015(19)
C2 0.0406(19) 0.038(2) 0.0218(17) -0.0121(19) -0.0131(17) 0.0039(18)
C3 0.042(2) 0.031(2) 0.031(2) -0.011(2) -0.0126(18) 0.0032(18)
C4 0.0333(17) 0.034(2) 0.029(2) -0.0174(19) -0.0070(16) 0.0035(16)
C5 0.0357(18) 0.032(2) 0.036(2) -0.022(2) -0.0101(17) 0.0067(16)
C6 0.0399(19) 0.031(2) 0.031(2) -0.012(2) -0.0115(17) 0.0069(18)
C7 0.0363(18) 0.036(2) 0.045(3) -0.027(2) -0.0117(18) 0.0086(17)
C8 0.044(2) 0.034(2) 0.037(2) -0.023(2) -0.0086(19) 0.0017(18)
C9 0.0387(18) 0.035(2) 0.0233(18) -0.0162(19) -0.0105(16) 0.0035(17)
C10 0.0442(19) 0.033(2) 0.0241(18) -0.0149(19) -0.0113(17) -0.0020(17)
C11 0.042(2) 0.040(2) 0.036(2) -0.018(2) -0.0119(19) 0.0017(18)
C12 0.044(2) 0.034(2) 0.030(2) -0.015(2) -0.0127(18) 0.0045(17)
C13 0.0396(19) 0.032(2) 0.038(2) -0.015(2) -0.0121(18) 0.0023(18)
C14 0.0391(18) 0.028(2) 0.034(2) -0.011(2) -0.0173(17) 0.0026(16)
C15 0.0398(19) 0.032(2) 0.031(2) -0.010(2) -0.0179(18) 0.0031(17)
C16 0.046(2) 0.033(2) 0.032(2) -0.015(2) -0.0158(19) -0.0006(18)
C17 0.0420(19) 0.0245(19) 0.029(2) -0.0085(19) -0.0139(17) 0.0002(16)
C18 0.0398(19) 0.0280(19) 0.028(2) -0.0067(19) -0.0164(17) 0.0037(16)
C19 0.0365(17) 0.036(2) 0.038(2) -0.016(2) -0.0172(18) 0.0043(17)
C20 0.0338(17) 0.031(2) 0.033(2) -0.012(2) -0.0134(17) 0.0050(16)
C21 0.0355(18) 0.029(2) 0.040(2) -0.012(2) -0.0176(18) 0.0020(16)
C22 0.0398(19) 0.030(2) 0.040(2) -0.020(2) -0.0130(18) 0.0070(16)
C23 0.0354(17) 0.031(2) 0.035(2) -0.016(2) -0.0136(18) 0.0070(16)
C24 0.045(2) 0.0246(19) 0.038(2) -0.012(2) -0.020(2) 0.0049(16)
C25 0.0365(18) 0.0278(19) 0.034(2) -0.0133(19) -0.0155(17) 0.0013(16)
C26 0.0404(19) 0.030(2) 0.035(2) -0.013(2) -0.0128(18) -0.0019(17)
C27 0.0358(17) 0.033(2) 0.032(2) -0.014(2) -0.0135(17) 0.0010(16)
C28 0.0369(19) 0.038(2) 0.041(2) -0.020(2) -0.0171(18) 0.0037(17)
C29 0.048(2) 0.032(2) 0.0230(18) -0.0062(19) -0.0200(18) 0.0020(18)
C30 0.0411(19) 0.032(2) 0.039(2) -0.019(2) -0.0178(19) 0.0050(17)
C31 0.0413(19) 0.033(2) 0.033(2) -0.015(2) -0.0177(18) 0.0049(17)
C32 0.0346(17) 0.028(2) 0.040(2) -0.018(2) -0.0145(17) 0.0067(16)
C33 0.041(2) 0.030(2) 0.036(2) -0.015(2) -0.0117(19) 0.0005(17)
C34 0.0402(19) 0.0268(19) 0.034(2) -0.0169(19) -0.0127(18) 0.0029(16)
C35 0.045(2) 0.0274(19) 0.034(2) -0.013(2) -0.0158(19) 0.0065(17)
C36 0.046(2) 0.032(2) 0.033(2) -0.017(2) -0.0156(19) 0.0009(18)
C37 0.043(2) 0.035(2) 0.043(2) -0.022(2) -0.015(2) -0.0002(18)
C38 0.0401(18) 0.036(2) 0.032(2) -0.019(2) -0.0127(17) -0.0035(17)
C39 0.0379(18) 0.039(2) 0.034(2) -0.021(2) -0.0120(17) -0.0005(17)
C40 0.0388(18) 0.027(2) 0.032(2) -0.0044(19) -0.0196(17) 0.0036(16)
C41 0.0395(18) 0.031(2) 0.0236(19) -0.0065(19) -0.0173(17) 0.0043(17)
C42 0.044(2) 0.028(2) 0.0284(19) -0.0087(19) -0.0126(18) 0.0063(17)
C43 0.0392(18) 0.0214(17) 0.030(2) -0.0073(18) -0.0134(18) 0.0040(15)
C44 0.0378(18) 0.0215(18) 0.036(2) -0.0110(19) -0.0128(18) 0.0033(15)
C45 0.0376(19) 0.030(2) 0.043(2) -0.019(2) -0.0140(18) 0.0014(16)
C46 0.0347(19) 0.035(2) 0.039(2) -0.020(2) -0.0064(17) -0.0018(17)
C47 0.0370(18) 0.034(2) 0.033(2) -0.015(2) -0.0102(17) -0.0018(17)
C48 0.0344(18) 0.036(2) 0.033(2) -0.017(2) -0.0123(17) 0.0016(17)
C49 0.0340(18) 0.036(2) 0.036(2) -0.022(2) -0.0108(17) 0.0045(16)
C50 0.0368(18) 0.0255(19) 0.035(2) -0.012(2) -0.0137(18) 0.0052(16)
C51 0.0405(19) 0.030(2) 0.030(2) -0.0165(19) -0.0124(17) 0.0045(17)
C52 0.047(2) 0.038(2) 0.033(2) -0.022(2) -0.0114(19) 0.0022(19)
C53 0.043(2) 0.039(2) 0.033(2) -0.023(2) -0.0113(18) 0.0012(17)
C54 0.047(2) 0.038(2) 0.0260(19) -0.018(2) -0.0139(18) 0.0021(18)
C55 0.047(2) 0.033(2) 0.0247(19) -0.0129(19) -0.0155(18) 0.0040(18)
C56 0.044(2) 0.035(2) 0.0274(18) -0.0166(18) -0.0075(17) -0.0026(18)
C57 0.0373(18) 0.036(2) 0.0270(19) -0.014(2) -0.0074(16) 0.0017(17)
C58 0.0376(18) 0.033(2) 0.029(2) -0.0099(19) -0.0125(17) 0.0004(17)
C59 0.0397(19) 0.033(2) 0.0230(19) -0.0058(19) -0.0128(17) 0.0007(17)
C60 0.0415(19) 0.038(2) 0.037(2) -0.018(2) -0.0134(18) 0.0038(18)
C61 0.049(2) 0.045(3) 0.039(2) -0.018(2) -0.015(2) 0.003(2)
C62 0.041(2) 0.044(3) 0.035(2) -0.012(2) -0.0116(19) -0.003(2)
C63 0.042(2) 0.039(2) 0.035(2) -0.019(2) -0.0158(19) 0.0084(19)
C64 0.0388(19) 0.040(2) 0.049(3) -0.031(2) -0.0047(19) 0.0014(18)
C65 0.048(2) 0.050(3) 0.039(2) -0.019(2) -0.015(2) -0.001(2)
C66 0.041(2) 0.044(3) 0.031(2) -0.006(2) -0.0167(19) -0.005(2)
C67 0.045(2) 0.034(2) 0.036(2) -0.011(2) -0.0194(19) 0.0023(18)
C68 0.0433(19) 0.028(2) 0.042(2) -0.011(2) -0.020(2) 0.0029(17)
C69 0.045(2) 0.038(2) 0.052(3) -0.019(3) -0.017(2) 0.002(2)
C70 0.046(2) 0.034(2) 0.041(2) -0.016(2) -0.007(2) -0.0021(19)
C71 0.0337(18) 0.044(3) 0.044(3) -0.021(2) -0.0120(19) 0.0006(18)
C72 0.0328(18) 0.034(2) 0.045(3) -0.016(2) -0.0114(19) 0.0062(17)
C73 0.052(2) 0.033(2) 0.035(2) -0.015(2) -0.016(2) 0.007(2)
C74 0.045(2) 0.038(2) 0.029(2) -0.009(2) -0.0125(19) -0.0024(19)
F1 0.078(2) 0.061(2) 0.062(2) -0.0365(19) 0.0006(17) -0.0074(17)
F2 0.0620(17) 0.092(3) 0.0525(18) -0.037(2) -0.0015(15) -0.0200(19)
F3 0.079(2) 0.130(4) 0.047(2) -0.041(3) -0.0213(19) 0.028(3)
F4 0.0573(15) 0.0383(15) 0.0464(15) -0.0088(14) -0.0189(13) -0.0054(12)
F5 0.0463(14) 0.0544(18) 0.0493(17) -0.0127(16) -0.0021(13) -0.0020(13)
F6 0.0676(18) 0.072(2) 0.0363(14) -0.0052(16) -0.0259(15) -0.0209(17)
F7 0.0370(12) 0.0559(18) 0.087(2) -0.0415(19) -0.0041(15) -0.0039(12)
F8 0.0467(14) 0.080(2) 0.0479(17) -0.0400(19) -0.0069(14) 0.0038(15)
F9 0.0455(14) 0.0501(19) 0.059(2) -0.0112(18) -0.0160(14) 0.0194(14)
F10 0.0749(18) 0.0566(19) 0.065(2) -0.0438(19) -0.0349(16) 0.0136(15)
F11 0.112(3) 0.0371(17) 0.067(2) -0.0282(18) -0.041(2) 0.0211(17)
F12 0.0555(17) 0.074(2) 0.102(3) -0.064(2) 0.0172(19) -0.0115(16)
F13 0.0608(15) 0.094(3) 0.0495(19) -0.045(2) -0.0093(15) -0.0084(17)
F14 0.0741(18) 0.0510(17) 0.0502(16) -0.0218(15) -0.0293(15) -0.0071(14)
F15 0.0692(17) 0.061(2) 0.0468(17) -0.0215(17) -0.0320(15) 0.0077(15)
F16 0.097(2) 0.061(2) 0.0413(16) -0.0214(17) -0.0299(17) 0.0040(19)
F17 0.0457(14) 0.079(3) 0.0508(18) 0.0025(19) -0.0226(14) 0.0018(15)
F18 0.0655(17) 0.0462(17) 0.0538(17) -0.0032(15) -0.0264(15) -0.0142(14)
F19 0.0517(14) 0.0380(15) 0.0392(14) -0.0059(14) -0.0152(12) -0.0068(12)
F20 0.0395(12) 0.0448(16) 0.062(2) -0.0224(16) -0.0085(13) 0.0010(12)
F21 0.0565(15) 0.0506(18) 0.0443(16) -0.0126(15) -0.0239(13) -0.0120(14)
F22 0.0596(18) 0.0379(16) 0.072(2) 0.0021(17) -0.0073(17) 0.0081(14)
F23 0.088(2) 0.0414(17) 0.064(2) -0.0312(18) -0.0380(19) 0.0209(16)
F24 0.0666(19) 0.0416(17) 0.103(3) -0.020(2) -0.057(2) 0.0112(14)
F25 0.0570(15) 0.0278(13) 0.0531(17) -0.0058(13) -0.0131(14) -0.0046(12)
F26 0.0565(15) 0.0368(15) 0.0629(19) -0.0121(15) -0.0346(15) 0.0090(12)
F27 0.0611(16) 0.0285(12) 0.0573(18) -0.0208(14) -0.0173(14) 0.0115(12)
F28 0.115(3) 0.0536(19) 0.054(2) -0.0177(18) -0.059(2) 0.0095(19)
F29 0.0616(18) 0.066(2) 0.0422(18) -0.0065(18) -0.0260(15) 0.0257(16)
F30 0.0609(17) 0.080(3) 0.0466(17) 0.0129(18) -0.0238(16) -0.0220(18)
F31 0.0502(13) 0.0355(14) 0.0399(15) -0.0048(14) -0.0168(12) -0.0065(12)
F32 0.0446(12) 0.0463(15) 0.0469(15) -0.0177(14) -0.0199(12) -0.0042(11)
F33 0.0383(12) 0.0431(15) 0.065(2) -0.0245(16) -0.0036(13) -0.0011(12)
F34 0.0460(14) 0.056(2) 0.059(2) -0.0157(19) -0.0070(15) 0.0132(15)
F35 0.0505(15) 0.088(3) 0.0518(18) -0.048(2) -0.0105(14) 0.0101(16)
F36 0.0372(13) 0.0528(18) 0.087(2) -0.0374(19) -0.0044(14) -0.0014(12)
F37 0.0579(16) 0.0605(19) 0.0623(19) -0.0447(17) -0.0134(14) -0.0010(14)
F38 0.111(3) 0.0495(19) 0.072(2) -0.043(2) -0.050(2) 0.038(2)
F39 0.0627(17) 0.0611(19) 0.0611(19) -0.0424(18) 0.0137(15) -0.0104(15)
F40 0.0674(17) 0.0487(17) 0.0302(13) -0.0005(14) -0.0238(13) -0.0124(14)
F41 0.0660(17) 0.0359(14) 0.0411(15) -0.0047(13) -0.0188(14) -0.0078(13)
F42 0.0484(14) 0.0571(18) 0.0394(15) -0.0086(15) -0.0012(13) 0.0104(13)

loop_
_atom_type_symbol
_atom_type_description
_atom_type_scat_dispersion_real
_atom_type_scat_dispersion_imag
_atom_type_scat_source
C C 0.0033 0.0016 'International Tables Vol C Tables 4.2.6.8 and 6.1.1.4'
F F 0.0171 0.0103 'International Tables Vol C Tables 4.2.6.8 and 6.1.1.4'

loop_
_geom_angle_atom_site_label_1
_geom_angle_atom_site_label_2
_geom_angle_atom_site_label_3
_geom_angle
C9 C1 C5 111.6(4)
C9 C1 C2 110.6(4)
C5 C1 C2 100.2(3)
C9 C1 C61 110.5(4)
C5 C1 C61 113.8(4)
C2 C1 C61 109.6(4)
C12 C2 C3 123.2(4)
C12 C2 C1 124.6(4)
C3 C2 C1 109.5(4)
C15 C3 C2 109.4(3)
C15 C3 C4 109.1(4)
C2 C3 C4 100.3(4)
C15 C3 C62 109.2(4)
C2 C3 C62 114.4(4)
C4 C3 C62 114.0(4)
C5 C4 C18 123.2(4)
C5 C4 C3 111.2(4)
C18 C4 C3 124.0(4)
C4 C5 C1 112.6(4)
C4 C5 C6 123.5(4)
C1 C5 C6 122.1(4)
C20 C6 C5 109.2(3)
C20 C6 C7 101.0(3)
C5 C6 C7 111.2(4)
C20 C6 C63 110.1(4)
C5 C6 C63 113.2(4)
C7 C6 C63 111.4(3)
C22 C7 C8 122.9(4)
C22 C7 C6 110.1(4)
C8 C7 C6 123.7(4)
C7 C8 C9 109.8(3)
C7 C8 C25 108.4(3)
C9 C8 C25 102.2(3)
C7 C8 C64 114.9(4)
C9 C8 C64 112.3(4)
C25 C8 C64 108.5(3)
C10 C9 C1 122.2(4)
C10 C9 C8 109.6(4)
C1 C9 C8 125.3(4)
C9 C10 C26 110.8(4)
C9 C10 C11 125.0(4)
C26 C10 C11 120.5(4)
C10 C11 C29 111.6(4)
C10 C11 C12 110.3(4)
C29 C11 C12 102.0(3)
C10 C11 C65 108.4(4)
C29 C11 C65 109.8(4)
C12 C11 C65 114.8(4)
C2 C12 C11 122.1(4)
C2 C12 C13 122.9(4)
C11 C12 C13 109.6(4)
C14 C13 C30 107.6(4)
C14 C13 C12 110.8(4)
C30 C13 C12 100.9(4)
C14 C13 C66 112.2(4)
C30 C13 C66 113.2(4)
C12 C13 C66 111.6(4)
C15 C14 C13 122.4(4)
C15 C14 C33 109.6(4)
C13 C14 C33 125.5(3)
C14 C15 C16 110.9(4)
C14 C15 C3 124.0(4)
C16 C15 C3 122.1(4)
C17 C16 C34 120.8(4)
C17 C16 C15 121.7(4)
C34 C16 C15 107.4(4)
C16 C17 C37 119.8(4)
C16 C17 C18 123.5(4)
C37 C17 C18 109.8(4)
C67 C18 C19 113.8(4)
C67 C18 C4 114.3(4)
C19 C18 C4 109.7(3)
C67 C18 C17 110.0(3)
C19 C18 C17 99.5(3)
C4 C18 C17 108.5(3)
C20 C19 C38 119.5(4)
C20 C19 C18 122.8(4)
C38 C19 C18 109.9(4)
C19 C20 C21 120.4(4)
C19 C20 C6 123.9(4)
C21 C20 C6 109.8(3)
C40 C21 C20 120.9(4)
C40 C21 C22 124.5(4)
C20 C21 C22 106.1(4)
C7 C22 C21 111.3(4)
C7 C22 C23 126.9(4)
C21 C22 C23 118.8(4)
C22 C23 C68 113.3(4)
C22 C23 C42 109.6(3)
C68 C23 C42 112.8(4)
C22 C23 C24 106.3(4)
C68 C23 C24 113.4(3)
C42 C23 C24 100.5(3)
C25 C24 C44 120.6(4)
C25 C24 C23 122.5(4)
C44 C24 C23 108.6(4)
C24 C25 C26 118.1(4)
C24 C25 C8 125.7(4)
C26 C25 C8 108.4(4)
C27 C26 C25 120.6(4)
C27 C26 C10 121.3(4)
C25 C26 C10 107.0(4)
C26 C27 C45 121.2(4)
C26 C27 C28 119.2(4)
C45 C27 C28 107.8(3)
C29 C28 C47 121.8(4)
C29 C28 C27 120.7(4)
C47 C28 C27 108.5(4)
C28 C29 C30 120.3(4)
C28 C29 C11 122.4(4)
C30 C29 C11 110.5(4)
C31 C30 C29 117.1(4)
C31 C30 C13 124.7(4)
C29 C30 C13 111.6(3)
C30 C31 C48 122.7(4)
C30 C31 C32 122.3(4)
C48 C31 C32 107.6(4)
C50 C32 C31 111.1(4)
C50 C32 C33 125.1(4)
C31 C32 C33 120.1(4)
C32 C33 C34 108.2(4)
C32 C33 C69 112.2(4)
C34 C33 C69 112.0(3)
C32 C33 C14 110.1(3)
C34 C33 C14 101.9(3)
C69 C33 C14 111.9(4)
C35 C34 C16 119.8(4)
C35 C34 C33 123.8(4)
C16 C34 C33 108.5(4)
C34 C35 C36 119.6(4)
C34 C35 C51 123.6(4)
C36 C35 C51 109.4(4)
C35 C36 C37 120.8(4)
C35 C36 C53 109.8(4)
C37 C36 C53 118.6(4)
C38 C37 C36 121.3(4)
C38 C37 C17 108.6(3)
C36 C37 C17 118.9(4)
C39 C38 C37 118.9(4)
C39 C38 C19 119.3(4)
C37 C38 C19 109.5(4)
C38 C39 C40 120.5(4)
C38 C39 C54 121.2(4)
C40 C39 C54 108.5(4)
C21 C40 C39 119.0(4)
C21 C40 C41 123.6(4)
C39 C40 C41 110.4(4)
C40 C41 C42 108.2(3)
C40 C41 C70 112.4(4)
C42 C41 C70 115.8(4)
C40 C41 C55 99.5(4)
C42 C41 C55 107.4(3)
C70 C41 C55 112.2(3)
C43 C42 C41 124.2(4)
C43 C42 C23 110.4(4)
C41 C42 C23 123.3(4)
C42 C43 C44 110.9(4)
C42 C43 C57 125.8(4)
C44 C43 C57 119.6(4)
C45 C44 C24 120.9(4)
C45 C44 C43 123.1(4)
C24 C44 C43 107.8(4)
C44 C45 C27 118.1(4)
C44 C45 C46 123.0(4)
C27 C45 C46 111.3(4)
C58 C46 C45 110.3(4)
C58 C46 C71 115.7(4)
C45 C46 C71 109.3(3)
C58 C46 C47 108.5(3)
C45 C46 C47 100.3(3)
C71 C46 C47 111.7(4)
C48 C47 C28 118.0(4)
C48 C47 C46 123.7(4)
C28 C47 C46 110.0(4)
C47 C48 C31 119.7(4)
C47 C48 C49 122.5(4)
C31 C48 C49 110.0(3)
C59 C49 C48 108.4(3)
C59 C49 C72 114.4(4)
C48 C49 C72 109.8(4)
C59 C49 C50 112.1(4)
C48 C49 C50 100.5(3)
C72 C49 C50 110.7(3)
C32 C50 C51 124.1(4)
C32 C50 C49 109.7(3)
C51 C50 C49 122.7(4)
C50 C51 C35 108.0(3)
C50 C51 C52 109.2(3)
C35 C51 C52 99.5(4)
C50 C51 C73 115.3(4)
C35 C51 C73 112.0(3)
C52 C51 C73 111.6(4)
C60 C52 C53 119.7(5)
C60 C52 C51 123.9(4)
C53 C52 C51 110.0(4)
C54 C53 C52 120.0(4)
C54 C53 C36 121.5(4)
C52 C53 C36 108.4(4)
C53 C54 C55 120.3(4)
C53 C54 C39 118.5(4)
C55 C54 C39 108.3(4)
C56 C55 C54 119.4(4)
C56 C55 C41 124.4(3)
C54 C55 C41 109.9(4)
C55 C56 C60 120.3(4)
C55 C56 C57 123.7(4)
C60 C56 C57 108.6(4)
C58 C57 C43 111.2(3)
C58 C57 C56 101.4(4)
C43 C57 C56 107.1(3)
C58 C57 C74 114.3(4)
C43 C57 C74 110.8(4)
C56 C57 C74 111.5(3)
C59 C58 C46 123.2(4)
C59 C58 C57 111.5(4)
C46 C58 C57 122.7(4)
C58 C59 C49 126.5(4)
C58 C59 C60 109.9(4)
C49 C59 C60 120.0(4)
C52 C60 C56 120.2(4)
C52 C60 C59 122.0(5)
C56 C60 C59 106.7(4)
F3 C61 F1 107.0(5)
F3 C61 F2 109.3(5)
F1 C61 F2 105.1(4)
F3 C61 C1 111.4(4)
F1 C61 C1 112.4(4)
F2 C61 C1 111.4(4)
F5 C62 F6 109.5(4)
F5 C62 F4 107.0(4)
F6 C62 F4 106.5(4)
F5 C62 C3 112.8(4)
F6 C62 C3 110.1(4)
F4 C62 C3 110.7(3)
F8 C63 F7 108.9(4)
F8 C63 F9 108.7(4)
F7 C63 F9 105.8(4)
F8 C63 C6 112.6(4)
F7 C63 C6 110.7(3)
F9 C63 C6 109.9(4)
F10 C64 F12 111.4(4)
F10 C64 F11 105.8(4)
F12 C64 F11 103.3(5)
F10 C64 C8 111.8(4)
F12 C64 C8 113.3(4)
F11 C64 C8 110.5(4)
F15 C65 F14 106.7(4)
F15 C65 F13 107.2(5)
F14 C65 F13 109.3(4)
F15 C65 C11 111.9(4)
F14 C65 C11 110.1(4)
F13 C65 C11 111.4(4)
F16 C66 F17 111.0(4)
F16 C66 F18 106.2(4)
F17 C66 F18 106.1(4)
F16 C66 C13 111.0(4)
F17 C66 C13 112.4(4)
F18 C66 C13 109.9(4)
F20 C67 F21 107.4(4)
F20 C67 F19 107.9(4)
F21 C67 F19 106.7(4)
F20 C67 C18 112.8(4)
F21 C67 C18 110.0(4)
F19 C67 C18 111.8(4)
F22 C68 F23 106.7(4)
F22 C68 F24 108.9(5)
F23 C68 F24 106.1(4)
F22 C68 C23 110.5(4)
F23 C68 C23 112.8(4)
F24 C68 C23 111.6(4)
F27 C69 F25 107.5(4)
F27 C69 F26 108.1(4)
F25 C69 F26 107.5(5)
F27 C69 C33 111.5(5)
F25 C69 C33 111.1(4)
F26 C69 C33 110.8(4)
F29 C70 F30 110.7(5)
F29 C70 F28 104.2(4)
F30 C70 F28 107.4(4)
F29 C70 C41 111.0(4)
F30 C70 C41 113.4(4)
F28 C70 C41 109.8(4)
F31 C71 F32 108.3(4)
F31 C71 F33 108.0(4)
F32 C71 F33 107.4(4)
F31 C71 C46 110.6(4)
F32 C71 C46 110.6(4)
F33 C71 C46 111.9(4)
F35 C72 F34 107.5(4)
F35 C72 F36 106.7(4)
F34 C72 F36 107.3(4)
F35 C72 C49 111.8(4)
F34 C72 C49 111.1(4)
F36 C72 C49 112.1(3)
F38 C73 F39 110.5(5)
F38 C73 F37 108.1(4)
F39 C73 F37 104.9(4)
F38 C73 C51 112.4(4)
F39 C73 C51 111.2(4)
F37 C73 C51 109.3(4)
F40 C74 F41 107.8(5)
F40 C74 F42 108.7(4)
F41 C74 F42 107.2(4)
F40 C74 C57 111.4(4)
F41 C74 C57 111.9(3)
F42 C74 C57 109.7(4)

loop_
_geom_bond_atom_site_label_1
_geom_bond_atom_site_label_2
_geom_bond_distance
C1 C9 1.495(6)
C1 C5 1.513(6)
C1 C2 1.531(7)
C1 C61 1.600(6)
C2 C12 1.335(6)
C2 C3 1.521(6)
C3 C15 1.502(5)
C3 C4 1.535(7)
C3 C62 1.562(6)
C4 C5 1.355(6)
C4 C18 1.533(6)
C5 C6 1.534(7)
C6 C20 1.515(6)
C6 C7 1.543(6)
C6 C63 1.560(6)
C7 C22 1.342(7)
C7 C8 1.513(6)
C8 C9 1.523(7)
C8 C25 1.535(6)
C8 C64 1.561(5)
C9 C10 1.362(6)
C10 C26 1.476(6)
C10 C11 1.499(7)
C11 C29 1.523(6)
C11 C12 1.529(6)
C11 C65 1.572(6)
C12 C13 1.538(6)
C13 C14 1.501(5)
C13 C30 1.522(6)
C13 C66 1.580(8)
C14 C15 1.358(6)
C14 C33 1.545(5)
C15 C16 1.461(6)
C16 C17 1.375(7)
C16 C34 1.445(6)
C17 C37 1.423(7)
C17 C18 1.549(6)
C18 C67 1.519(6)
C18 C19 1.525(7)
C19 C20 1.367(6)
C19 C38 1.425(5)
C20 C21 1.437(6)
C21 C40 1.349(6)
C21 C22 1.471(5)
C22 C23 1.532(6)
C23 C68 1.533(6)
C23 C42 1.538(5)
C23 C24 1.541(6)
C24 C25 1.363(7)
C24 C44 1.414(6)
C25 C26 1.431(7)
C26 C27 1.360(6)
C27 C45 1.405(7)
C27 C28 1.498(6)
C28 C29 1.375(7)
C28 C47 1.420(6)
C29 C30 1.410(6)
C30 C31 1.396(6)
C31 C48 1.396(7)
C31 C32 1.461(5)
C32 C50 1.345(7)
C32 C33 1.505(6)
C33 C34 1.522(6)
C33 C69 1.541(7)
C34 C35 1.376(6)
C35 C36 1.415(7)
C35 C51 1.538(6)
C36 C37 1.423(6)
C36 C53 1.425(7)
C37 C38 1.418(7)
C38 C39 1.399(7)
C39 C40 1.428(6)
C39 C54 1.448(6)
C40 C41 1.536(6)
C41 C42 1.537(6)
C41 C70 1.538(8)
C41 C55 1.545(6)
C42 C43 1.329(6)
C43 C44 1.459(6)
C43 C57 1.531(5)
C44 C45 1.372(7)
C45 C46 1.541(5)
C46 C58 1.513(6)
C46 C71 1.551(5)
C46 C47 1.556(7)
C47 C48 1.381(6)
C48 C49 1.533(5)
C49 C59 1.487(7)
C49 C72 1.544(5)
C49 C50 1.547(6)
C50 C51 1.531(6)
C51 C52 1.541(8)
C51 C73 1.549(5)
C52 C60 1.371(7)
C52 C53 1.415(6)
C53 C54 1.398(7)
C54 C55 1.432(6)
C55 C56 1.361(6)
C56 C60 1.450(7)
C56 C57 1.540(5)
C57 C58 1.525(7)
C57 C74 1.549(6)
C58 C59 1.354(6)
C59 C60 1.490(6)
C61 F3 1.299(7)
C61 F1 1.310(6)
C61 F2 1.342(6)
C62 F5 1.315(6)
C62 F6 1.338(6)
C62 F4 1.350(6)
C63 F8 1.317(5)
C63 F7 1.321(6)
C63 F9 1.336(7)
C64 F10 1.298(6)
C64 F12 1.311(6)
C64 F11 1.343(7)
C65 F15 1.322(7)
C65 F14 1.325(6)
C65 F13 1.338(6)
C66 F16 1.318(5)
C66 F17 1.326(6)
C66 F18 1.344(6)
C67 F20 1.326(5)
C67 F21 1.342(5)
C67 F19 1.346(7)
C68 F22 1.307(6)
C68 F23 1.316(5)
C68 F24 1.332(6)
C69 F27 1.323(6)
C69 F25 1.338(6)
C69 F26 1.338(6)
C70 F29 1.303(6)
C70 F30 1.308(6)
C70 F28 1.338(6)
C71 F31 1.316(7)
C71 F32 1.330(5)
C71 F33 1.332(5)
C72 F35 1.310(6)
C72 F34 1.314(7)
C72 F36 1.325(6)
C73 F38 1.289(7)
C73 F39 1.337(6)
C73 F37 1.339(6)
C74 F40 1.317(6)
C74 F41 1.323(5)
C74 F42 1.337(6)

loop_
_cod_related_entry_id
_cod_related_entry_database
_cod_related_entry_code
1 ChemSpider 21196197
